data_4083015
loop_
_publ_author_name
'Bayram, Melike'
'Bl\"aser, Dieter'
'W\"olper, Christoph'
'Schulz, Stephan'

_publ_contact_author
;
         Prof. Dr. Schulz, Stephan
         Fachbereich Chemie der
         Universit\"at Duisburg-Essen
         Campus Essen, Universit\"atsstr. 7
         D-45141 Essen, Germany
;
_publ_section_title
;
 Syntheses and Structures of Bis-Amidinate--Alane Complexes
;
_journal_issue 8
_journal_name_full Organometallics
_journal_page_first 2080
_journal_paper_doi 10.1021/om5002217
_journal_volume 33
_journal_year 2014
_chemical_formula_moiety 'C25 H60 Al4 N4'
_chemical_formula_sum 'C25 H60 Al4 N4'
_chemical_formula_weight 524.69
_chemical_name_systematic
; 
 ? 
;
_space_group_IT_number 61
_symmetry_cell_setting orthorhombic
_symmetry_space_group_name_Hall '-P 2ac 2ab'
_symmetry_space_group_name_H-M 'P b c a'
_atom_sites_solution_hydrogens geom
_atom_sites_solution_primary direct
_atom_sites_solution_secondary difmap
_audit_creation_method SHELXL-97
_cell_angle_alpha 90.00
_cell_angle_beta 90.00
_cell_angle_gamma 90.00
_cell_formula_units_Z 8
_cell_length_a 14.413(3)
_cell_length_b 16.861(3)
_cell_length_c 29.284(6)
_cell_measurement_reflns_used 30038
_cell_measurement_temperature 100(1)
_cell_measurement_theta_max 25.21
_cell_measurement_theta_min 2.42
_cell_volume 7117(2)
_computing_cell_refinement 'BRUKER D8 KAPPA APEX 2 Vers. 3.0-2009'
_computing_data_collection 'BRUKER D8 KAPPA APEX 2 Vers. 3.0-2009'
_computing_data_reduction 'BRUKER D8 KAPPA APEX 2 Vers. 3.0-2009'
_computing_molecular_graphics 'BRUKER AXS SHELXTL (c) 2008 / Vers. 2008/4'
_computing_publication_material 'BRUKER AXS SHELXTL (c) 2008 / Vers. 2008/4'
_computing_structure_refinement 'BRUKER AXS SHELXTL (c) 2008 / Vers. 2008/4'
_computing_structure_solution 'BRUKER D8 KAPPA APEX 2 Vers. 3.0-2009'
_diffrn_ambient_temperature 100(1)
_diffrn_detector_area_resol_mean 512
_diffrn_measured_fraction_theta_full 0.984
_diffrn_measured_fraction_theta_max 0.984
_diffrn_measurement_device_type
; 
 Bruker D8 KAPPA series II with APEX II area detector system
;
_diffrn_measurement_method
;
 Data collection strategy APEX 2/COSMO
;
_diffrn_radiation_monochromator 'Triumph Goebel mirror'
_diffrn_radiation_source 'fine-focus sealed tube'
_diffrn_radiation_type MoK\a
_diffrn_radiation_wavelength 0.71073
_diffrn_reflns_av_R_equivalents 0.0458
_diffrn_reflns_av_sigmaI/netI 0.0352
_diffrn_reflns_limit_h_max 15
_diffrn_reflns_limit_h_min -17
_diffrn_reflns_limit_k_max 20
_diffrn_reflns_limit_k_min -20
_diffrn_reflns_limit_l_max 34
_diffrn_reflns_limit_l_min -35
_diffrn_reflns_number 104347
_diffrn_reflns_theta_full 25.42
_diffrn_reflns_theta_max 25.42
_diffrn_reflns_theta_min 1.98
_exptl_absorpt_coefficient_mu 0.148
_exptl_absorpt_correction_T_max 0.75
_exptl_absorpt_correction_T_min 0.65
_exptl_absorpt_correction_type multi-scan
_exptl_absorpt_process_details
; 
 BRUKER AXS SMART APEX 2 Vers. 3.0-2009
 R.H. Blessing, Acta Cryst. (1995) A51 33-38 
;
_exptl_crystal_colour colourless
_exptl_crystal_density_diffrn 0.979
_exptl_crystal_density_method 'not measured'
_exptl_crystal_description block
_exptl_crystal_F_000 2320
_exptl_crystal_size_max 0.23
_exptl_crystal_size_mid 0.21
_exptl_crystal_size_min 0.13
_refine_diff_density_max 1.145
_refine_diff_density_min -0.296
_refine_diff_density_rms 0.057
_refine_ls_extinction_method none
_refine_ls_goodness_of_fit_ref 1.075
_refine_ls_hydrogen_treatment constr
_refine_ls_matrix_type full
_refine_ls_number_parameters 298
_refine_ls_number_reflns 6466
_refine_ls_number_restraints 0
_refine_ls_restrained_S_all 1.075
_refine_ls_R_factor_all 0.0838
_refine_ls_R_factor_gt 0.0471
_refine_ls_shift/su_max 0.001
_refine_ls_shift/su_mean 0.000
_refine_ls_structure_factor_coef Fsqd
_refine_ls_weighting_details 'calc w=1/[\s^2^(Fo^2^)+(0.0452P)^2^+7.7588P] where P=(Fo^2^+2Fc^2^)/3'
_refine_ls_weighting_scheme calc
_refine_ls_wR_factor_gt 0.1027
_refine_ls_wR_factor_ref 0.1216
_reflns_number_gt 4667
_reflns_number_total 6466
_reflns_threshold_expression >2sigma(I)
_cod_data_source_file om5002217_si_001.cif
_cod_data_source_block bg_mb_alme3
_cod_depositor_comments 'Adding full bibliography for 4083015--4083021.cif.'
_cod_original_cell_volume 7116(2)
_cod_original_sg_symbol_H-M Pbca
_cod_database_code 4083015

loop_
_symmetry_equiv_pos_as_xyz
'x, y, z'
'-x+1/2, -y, z+1/2'
'-x, y+1/2, -z+1/2'
'x+1/2, -y+1/2, -z'
'-x, -y, -z'
'x-1/2, y, -z-1/2'
'x, -y-1/2, z-1/2'
'-x-1/2, y-1/2, z'

loop_
_atom_site_label
_atom_site_type_symbol
_atom_site_fract_x
_atom_site_fract_y
_atom_site_fract_z
_atom_site_U_iso_or_equiv
_atom_site_adp_type
_atom_site_occupancy
_atom_site_symmetry_multiplicity
_atom_site_calc_flag
_atom_site_refinement_flags
Al1 Al 0.66507(5) 0.15731(4) 0.51203(2) 0.01910(17) Uani 1 1 d .
Al2 Al 0.69639(5) 0.34755(4) 0.54750(2) 0.02117(17) Uani 1 1 d .
Al3 Al 0.64175(5) 0.45702(4) 0.35823(2) 0.02489(19) Uani 1 1 d .
Al4 Al 0.60815(6) 0.26300(4) 0.33372(2) 0.0291(2) Uani 1 1 d .
N1 N 0.60590(13) 0.26188(10) 0.52387(6) 0.0165(4) Uani 1 1 d .
N2 N 0.59530(13) 0.15622(11) 0.56909(6) 0.0195(4) Uani 1 1 d .
N3 N 0.55850(14) 0.36325(11) 0.36514(6) 0.0213(4) Uani 1 1 d .
N4 N 0.52660(14) 0.47052(11) 0.32386(6) 0.0250(5) Uani 1 1 d .
C1 C 0.53937(16) 0.29543(13) 0.48973(8) 0.0199(5) Uani 1 1 d .
H1A H 0.5111 0.3443 0.5023 0.024 Uiso 1 1 d R
H1B H 0.4890 0.2567 0.4842 0.024 Uiso 1 1 d R
C2 C 0.58691(16) 0.31452(13) 0.44492(7) 0.0208(5) Uani 1 1 d .
H2A H 0.6354 0.3552 0.4500 0.025 Uiso 1 1 d R
H2B H 0.6172 0.2662 0.4327 0.025 Uiso 1 1 d R
C3 C 0.51634(17) 0.34505(14) 0.41079(7) 0.0226(5) Uani 1 1 d .
H3A H 0.4670 0.3048 0.4068 0.027 Uiso 1 1 d R
H3B H 0.4872 0.3937 0.4231 0.027 Uiso 1 1 d R
C4 C 0.56042(16) 0.22547(13) 0.56165(7) 0.0184(5) Uani 1 1 d .
C5 C 0.48244(18) 0.26587(14) 0.58551(8) 0.0273(6) Uani 1 1 d .
H5A H 0.4234 0.2492 0.5719 0.041 Uiso 1 1 d R
H5B H 0.4893 0.3234 0.5824 0.041 Uiso 1 1 d R
H5C H 0.4833 0.2516 0.6179 0.041 Uiso 1 1 d R
C6 C 0.79916(18) 0.15184(15) 0.51572(9) 0.0303(6) Uani 1 1 d .
H6A H 0.8213 0.1892 0.5389 0.045 Uiso 1 1 d R
H6B H 0.8260 0.1656 0.4860 0.045 Uiso 1 1 d R
H6C H 0.8179 0.0979 0.5241 0.045 Uiso 1 1 d R
C7 C 0.59844(19) 0.09481(15) 0.46686(9) 0.0322(6) Uani 1 1 d .
H7A H 0.6243 0.1051 0.4365 0.048 Uiso 1 1 d R
H7B H 0.5327 0.1095 0.4672 0.048 Uiso 1 1 d R
H7C H 0.6048 0.0383 0.4741 0.048 Uiso 1 1 d R
C8 C 0.79586(18) 0.35990(15) 0.50105(9) 0.0296(6) Uani 1 1 d .
H8A H 0.8566 0.3580 0.5161 0.044 Uiso 1 1 d R
H8B H 0.7886 0.4110 0.4855 0.044 Uiso 1 1 d R
H8C H 0.7915 0.3168 0.4787 0.044 Uiso 1 1 d R
C9 C 0.61905(18) 0.44383(14) 0.55478(9) 0.0300(6) Uani 1 1 d .
H9A H 0.5675 0.4325 0.5756 0.045 Uiso 1 1 d R
H9B H 0.5945 0.4598 0.5250 0.045 Uiso 1 1 d R
H9C H 0.6569 0.4868 0.5674 0.045 Uiso 1 1 d R
C10 C 0.74039(19) 0.30554(15) 0.60679(8) 0.0307(6) Uani 1 1 d .
H10A H 0.7869 0.3416 0.6196 0.046 Uiso 1 1 d R
H10B H 0.7682 0.2531 0.6022 0.046 Uiso 1 1 d R
H10C H 0.6879 0.3011 0.6279 0.046 Uiso 1 1 d R
C11 C 0.57329(18) 0.09903(14) 0.60636(8) 0.0268(6) Uani 1 1 d .
C12 C 0.6246(2) 0.02365(17) 0.59377(12) 0.0551(10) Uani 1 1 d .
H12A H 0.6028 0.0047 0.5640 0.083 Uiso 1 1 d R
H12B H 0.6128 -0.0170 0.6170 0.083 Uiso 1 1 d R
H12C H 0.6913 0.0345 0.5922 0.083 Uiso 1 1 d R
C13 C 0.6097(2) 0.1317(2) 0.65152(9) 0.0518(9) Uani 1 1 d .
H13A H 0.6754 0.1457 0.6482 0.078 Uiso 1 1 d R
H13B H 0.6031 0.0913 0.6754 0.078 Uiso 1 1 d R
H13C H 0.5742 0.1790 0.6600 0.078 Uiso 1 1 d R
C14 C 0.47018(19) 0.08105(15) 0.60888(10) 0.0350(7) Uani 1 1 d .
H14A H 0.4375 0.1265 0.6222 0.052 Uiso 1 1 d R
H14B H 0.4601 0.0341 0.6280 0.052 Uiso 1 1 d R
H14C H 0.4463 0.0709 0.5781 0.052 Uiso 1 1 d R
C15 C 0.49241(17) 0.40424(14) 0.33735(8) 0.0240(5) Uani 1 1 d .
C16 C 0.39918(19) 0.36945(18) 0.32849(10) 0.0410(7) Uani 1 1 d .
H16A H 0.3548 0.3900 0.3509 0.062 Uiso 1 1 d R
H16B H 0.4026 0.3116 0.3311 0.062 Uiso 1 1 d R
H16C H 0.3788 0.3839 0.2977 0.062 Uiso 1 1 d R
C17 C 0.7488(2) 0.45184(18) 0.31780(10) 0.0428(7) Uani 1 1 d .
H17A H 0.7285 0.4364 0.2871 0.064 Uiso 1 1 d R
H17B H 0.7929 0.4125 0.3294 0.064 Uiso 1 1 d R
H17C H 0.7788 0.5040 0.3165 0.064 Uiso 1 1 d R
C18 C 0.6507(2) 0.52073(15) 0.41338(9) 0.0335(6) Uani 1 1 d .
H18A H 0.6569 0.5768 0.4051 0.050 Uiso 1 1 d R
H18B H 0.7051 0.5041 0.4310 0.050 Uiso 1 1 d R
H18C H 0.5946 0.5134 0.4318 0.050 Uiso 1 1 d R
C19 C 0.6016(2) 0.28984(17) 0.26785(9) 0.0437(8) Uani 1 1 d .
H19A H 0.6270 0.2460 0.2498 0.066 Uiso 1 1 d R
H19B H 0.6377 0.3380 0.2620 0.066 Uiso 1 1 d R
H19C H 0.5368 0.2988 0.2592 0.066 Uiso 1 1 d R
C20 C 0.5222(2) 0.17561(16) 0.34948(10) 0.0421(7) Uani 1 1 d .
H20A H 0.4659 0.1798 0.3308 0.063 Uiso 1 1 d R
H20B H 0.5055 0.1791 0.3819 0.063 Uiso 1 1 d R
H20C H 0.5524 0.1246 0.3436 0.063 Uiso 1 1 d R
C21 C 0.7360(2) 0.24875(17) 0.35819(10) 0.0423(7) Uani 1 1 d .
H21A H 0.7379 0.2016 0.3777 0.063 Uiso 1 1 d R
H21B H 0.7535 0.2955 0.3761 0.063 Uiso 1 1 d R
H21C H 0.7796 0.2422 0.3328 0.063 Uiso 1 1 d R
C22 C 0.4851(2) 0.53046(15) 0.29219(8) 0.0329(6) Uani 1 1 d .
C23 C 0.5486(3) 0.60275(17) 0.29570(12) 0.0608(10) Uani 1 1 d .
H23A H 0.5512 0.6207 0.3275 0.091 Uiso 1 1 d R
H23B H 0.5244 0.6455 0.2764 0.091 Uiso 1 1 d R
H23C H 0.6111 0.5884 0.2854 0.091 Uiso 1 1 d R
C24 C 0.3873(3) 0.5538(2) 0.30643(11) 0.0635(11) Uani 1 1 d .
H24A H 0.3449 0.5095 0.3006 0.095 Uiso 1 1 d R
H24B H 0.3673 0.6001 0.2888 0.095 Uiso 1 1 d R
H24C H 0.3867 0.5667 0.3391 0.095 Uiso 1 1 d R
C25 C 0.4864(2) 0.49817(17) 0.24393(9) 0.0449(8) Uani 1 1 d .
H25A H 0.5501 0.4841 0.2355 0.067 Uiso 1 1 d R
H25B H 0.4629 0.5386 0.2229 0.067 Uiso 1 1 d R
H25C H 0.4470 0.4509 0.2422 0.067 Uiso 1 1 d R

loop_
_atom_site_aniso_label
_atom_site_aniso_U_11
_atom_site_aniso_U_22
_atom_site_aniso_U_33
_atom_site_aniso_U_23
_atom_site_aniso_U_13
_atom_site_aniso_U_12
Al1 0.0199(4) 0.0170(3) 0.0204(3) -0.0007(3) 0.0009(3) 0.0014(3)
Al2 0.0210(4) 0.0165(3) 0.0260(4) 0.0000(3) -0.0017(3) -0.0021(3)
Al3 0.0259(4) 0.0233(4) 0.0255(4) 0.0044(3) -0.0014(3) -0.0012(3)
Al4 0.0401(5) 0.0240(4) 0.0234(4) -0.0007(3) -0.0006(3) 0.0059(3)
N1 0.0151(10) 0.0164(9) 0.0178(9) 0.0011(7) 0.0009(8) -0.0007(8)
N2 0.0196(11) 0.0184(10) 0.0204(10) 0.0020(8) 0.0005(8) -0.0019(8)
N3 0.0220(12) 0.0218(10) 0.0200(10) 0.0026(8) -0.0024(8) 0.0019(8)
N4 0.0306(13) 0.0240(11) 0.0205(10) 0.0009(8) -0.0021(9) 0.0053(9)
C1 0.0173(13) 0.0188(11) 0.0237(12) -0.0001(9) -0.0005(10) 0.0002(10)
C2 0.0199(14) 0.0204(11) 0.0221(12) 0.0010(9) -0.0004(10) 0.0012(10)
C3 0.0213(14) 0.0250(12) 0.0215(12) 0.0016(10) -0.0015(10) 0.0011(10)
C4 0.0171(13) 0.0199(11) 0.0181(11) -0.0026(9) -0.0024(9) -0.0036(10)
C5 0.0284(15) 0.0251(13) 0.0285(13) -0.0014(10) 0.0078(11) 0.0004(11)
C6 0.0260(15) 0.0250(13) 0.0398(15) 0.0024(11) 0.0026(12) 0.0027(11)
C7 0.0362(17) 0.0260(13) 0.0343(14) -0.0075(11) -0.0065(12) 0.0015(12)
C8 0.0208(14) 0.0275(13) 0.0405(15) 0.0047(11) -0.0011(11) -0.0037(11)
C9 0.0315(16) 0.0190(12) 0.0394(15) -0.0018(11) -0.0008(12) -0.0045(11)
C10 0.0339(16) 0.0253(13) 0.0330(14) -0.0021(11) -0.0087(12) -0.0046(12)
C11 0.0331(16) 0.0221(12) 0.0253(13) 0.0073(10) 0.0039(11) -0.0017(11)
C12 0.060(2) 0.0354(17) 0.071(2) 0.0281(16) 0.0292(18) 0.0183(15)
C13 0.068(2) 0.058(2) 0.0300(15) 0.0205(14) -0.0102(15) -0.0262(17)
C14 0.0354(17) 0.0253(13) 0.0442(16) 0.0072(12) 0.0085(13) -0.0077(12)
C15 0.0244(15) 0.0273(13) 0.0203(12) -0.0002(10) -0.0003(10) 0.0039(11)
C16 0.0260(16) 0.0483(18) 0.0488(18) 0.0095(14) -0.0105(13) -0.0037(13)
C17 0.0333(17) 0.0491(18) 0.0459(17) 0.0123(14) 0.0066(14) -0.0039(14)
C18 0.0377(17) 0.0267(13) 0.0362(15) 0.0017(11) -0.0094(13) -0.0035(12)
C19 0.066(2) 0.0368(16) 0.0287(14) -0.0034(12) 0.0042(14) 0.0058(15)
C20 0.062(2) 0.0290(14) 0.0354(16) -0.0020(12) -0.0084(14) -0.0033(14)
C21 0.0424(19) 0.0418(16) 0.0427(16) 0.0051(13) 0.0070(14) 0.0180(14)
C22 0.0467(18) 0.0261(13) 0.0259(13) 0.0045(11) -0.0064(12) 0.0111(12)
C23 0.092(3) 0.0295(16) 0.061(2) 0.0152(15) -0.029(2) -0.0014(17)
C24 0.071(3) 0.072(2) 0.0482(19) 0.0200(18) 0.0071(18) 0.047(2)
C25 0.072(2) 0.0384(16) 0.0240(14) 0.0050(12) -0.0073(14) 0.0139(15)

loop_
_atom_type_symbol
_atom_type_description
_atom_type_scat_dispersion_real
_atom_type_scat_dispersion_imag
_atom_type_scat_source
C C 0.0033 0.0016 'International Tables Vol C Tables 4.2.6.8 and 6.1.1.4'
H H 0.0000 0.0000 'International Tables Vol C Tables 4.2.6.8 and 6.1.1.4'
N N 0.0061 0.0033 'International Tables Vol C Tables 4.2.6.8 and 6.1.1.4'
Al Al 0.0645 0.0514 'International Tables Vol C Tables 4.2.6.8 and 6.1.1.4'

loop_
_geom_angle_atom_site_label_1
_geom_angle_atom_site_label_2
_geom_angle_atom_site_label_3
_geom_angle
C6 Al1 C7 120.30(12)
C6 Al1 N2 117.77(10)
C7 Al1 N2 108.85(11)
C6 Al1 N1 117.39(10)
C7 Al1 N1 112.78(10)
N2 Al1 N1 68.77(8)
C6 Al1 C4 128.22(10)
C7 Al1 C4 111.26(10)
N2 Al1 C4 32.64(8)
N1 Al1 C4 36.57(7)
C10 Al2 C9 112.27(11)
C10 Al2 C8 114.00(12)
C9 Al2 C8 113.19(11)
C10 Al2 N1 104.24(9)
C9 Al2 N1 104.71(10)
C8 Al2 N1 107.43(10)
C18 Al3 C17 118.52(13)
C18 Al3 N4 114.82(11)
C17 Al3 N4 111.41(11)
C18 Al3 N3 113.18(10)
C17 Al3 N3 120.18(11)
N4 Al3 N3 68.52(8)
C18 Al3 C15 118.33(11)
C17 Al3 C15 122.50(11)
N4 Al3 C15 32.14(8)
N3 Al3 C15 36.42(8)
C20 Al4 C19 111.50(13)
C20 Al4 C21 113.93(13)
C19 Al4 C21 114.93(13)
C20 Al4 N3 106.86(11)
C19 Al4 N3 103.37(10)
C21 Al4 N3 105.11(11)
C4 N1 C1 112.75(18)
C4 N1 Al1 87.18(13)
C1 N1 Al1 119.56(13)
C4 N1 Al2 109.37(13)
C1 N1 Al2 111.35(13)
Al1 N1 Al2 114.05(9)
C4 N2 C11 128.8(2)
C4 N2 Al1 92.73(14)
C11 N2 Al1 138.00(15)
C15 N3 C3 109.63(18)
C15 N3 Al3 87.70(14)
C3 N3 Al3 119.74(14)
C15 N3 Al4 112.02(14)
C3 N3 Al4 111.85(14)
Al3 N3 Al4 113.41(10)
C15 N4 C22 128.7(2)
C15 N4 Al3 93.79(15)
C22 N4 Al3 137.52(17)
N1 C1 C2 111.67(18)
C1 C2 C3 109.86(19)
N3 C3 C2 112.65(19)
N2 C4 N1 109.99(19)
N2 C4 C5 129.0(2)
N1 C4 C5 120.98(19)
N2 C4 Al1 54.64(12)
N1 C4 Al1 56.26(11)
C5 C4 Al1 169.25(17)
N2 C11 C12 105.1(2)
N2 C11 C14 111.9(2)
C12 C11 C14 108.8(2)
N2 C11 C13 109.1(2)
C12 C11 C13 110.2(3)
C14 C11 C13 111.5(2)
N4 C15 N3 109.9(2)
N4 C15 C16 129.5(2)
N3 C15 C16 120.6(2)
N4 C15 Al3 54.08(13)
N3 C15 Al3 55.88(11)
C16 C15 Al3 175.20(19)
N4 C22 C25 109.3(2)
N4 C22 C24 112.0(2)
C25 C22 C24 111.1(3)
N4 C22 C23 104.9(2)
C25 C22 C23 110.0(3)
C24 C22 C23 109.3(3)

loop_
_geom_bond_atom_site_label_1
_geom_bond_atom_site_label_2
_geom_bond_distance
Al1 C6 1.938(3)
Al1 C7 1.945(3)
Al1 N2 1.950(2)
Al1 N1 1.9889(19)
Al1 C4 2.389(2)
Al2 C10 1.980(2)
Al2 C9 1.981(3)
Al2 C8 1.987(3)
Al2 N1 2.0655(19)
Al3 C18 1.944(3)
Al3 C17 1.947(3)
Al3 N4 1.954(2)
Al3 N3 1.995(2)
Al3 C15 2.408(3)
Al4 C20 1.980(3)
Al4 C19 1.984(3)
Al4 C21 1.992(3)
Al4 N3 2.053(2)
N1 C4 1.425(3)
N1 C1 1.496(3)
N2 C4 1.290(3)
N2 C11 1.491(3)
N3 C15 1.431(3)
N3 C3 1.500(3)
N4 C15 1.284(3)
N4 C22 1.497(3)
C1 C2 1.515(3)
C2 C3 1.516(3)
C4 C5 1.489(3)
C11 C12 1.516(4)
C11 C14 1.518(4)
C11 C13 1.526(4)
C15 C16 1.489(4)
C22 C25 1.514(4)
C22 C24 1.521(4)
C22 C23 1.528(4)
